data_7012141
loop_
_publ_author_name
'Watanabe, Masanobu'
'Sato, Masaru'
'Kai, Masahiro'

_publ_section_title
;
 Synthesis of the first non-carbonyl cisoid fulvalene complexes with an
 Ru--Ru bond bridged by thiolate ligands
;
_journal_issue 4
_journal_name_full 'Dalton Transactions'
_journal_page_first 651
_journal_paper_doi 10.1039/b207928n
_journal_year 2003
_chemical_compound_source 'Local laboratory'
_chemical_formula_moiety 'C54 H50 F12 N4 P4 Ru2 '
_chemical_formula_sum 'C54 H50 F12 N4 P4 Ru2'
_chemical_formula_weight 1309.034
_space_group_IT_number 2
_symmetry_cell_setting triclinic
_symmetry_space_group_name_Hall '-P 1'
_symmetry_space_group_name_H-M 'P -1'
_atom_sites_solution_primary vecmap
_atom_sites_solution_secondary difmap
_cell_angle_alpha 83.319(6)
_cell_angle_beta 103.008(7)
_cell_angle_gamma 104.474(8)
_cell_formula_units_Z 1
_cell_length_a 9.1510(8)
_cell_length_b 10.180(2)
_cell_length_c 15.852(2)
_cell_measurement_temperature 298
_cell_volume 1390.3(4)
_computing_data_collection KappaCCD
_computing_data_reduction 'Denzo and Scalepak (Otwinowski & Minor, 1997)'
_computing_structure_refinement 'SHELXL-97 (Sheldrick, 1997)'
_computing_structure_solution 'DIRDIF (Buerskens et al., 1992)'
_diffrn_measured_fraction_theta_full 0.615
_diffrn_measured_fraction_theta_max 0.615
_diffrn_measurement_device KappaCCD
_diffrn_orient_matrix_type X=UH
_diffrn_orient_matrix_UB_11 0.01663
_diffrn_orient_matrix_UB_12 0.10117
_diffrn_orient_matrix_UB_13 -0.00516
_diffrn_orient_matrix_UB_21 0.10473
_diffrn_orient_matrix_UB_22 0.00649
_diffrn_orient_matrix_UB_23 -0.01137
_diffrn_orient_matrix_UB_31 -0.04735
_diffrn_orient_matrix_UB_32 -0.01445
_diffrn_orient_matrix_UB_33 -0.06421
_diffrn_radiation_source 'fine-focus sealed tube'
_diffrn_radiation_type MoK\a
_diffrn_radiation_wavelength_id all
_diffrn_reflns_limit_h_max 10
_diffrn_reflns_limit_h_min 0
_diffrn_reflns_limit_k_max 13
_diffrn_reflns_limit_k_min -14
_diffrn_reflns_limit_l_max 21
_diffrn_reflns_limit_l_min -22
_diffrn_reflns_number 6567
_diffrn_reflns_theta_full 32.17
_diffrn_reflns_theta_max 32.17
_diffrn_reflns_theta_min 2.07
_exptl_absorpt_coefficient_mu 0.739
_exptl_absorpt_correction_type none
_exptl_crystal_colour Orange
_exptl_crystal_density_diffrn 1.563
_exptl_crystal_density_method 'not measured'
_exptl_crystal_description Needle
_exptl_crystal_size_max 0.32
_exptl_crystal_size_mid 0.05
_exptl_crystal_size_min 0.04
_refine_diff_density_max 1.051
_refine_diff_density_min -0.962
_refine_diff_density_rms 0.155
_refine_ls_extinction_method none
_refine_ls_goodness_of_fit_ref 1.200
_refine_ls_hydrogen_treatment refxyz
_refine_ls_matrix_type full
_refine_ls_number_parameters 343
_refine_ls_number_reflns 6024
_refine_ls_number_restraints 0
_refine_ls_restrained_S_all 1.200
_refine_ls_R_factor_all 0.0950
_refine_ls_R_factor_gt 0.0892
_refine_ls_shift/su_max 0.000
_refine_ls_shift/su_mean 0.000
_refine_ls_structure_factor_coef Fsqd
_refine_ls_weighting_details 'calc w=1/[\s^2^(Fo^2^)+(0.0180P)^2^+13.6800P] where P=(Fo^2^+2Fc^2^)/3'
_refine_ls_weighting_scheme calc
_refine_ls_wR_factor_gt 0.1845
_refine_ls_wR_factor_ref 0.1876
_reflns_number_gt 5731
_reflns_number_total 6024
_reflns_threshold_expression >2sigma(I)
_cod_data_source_file b207928n.txt
_cod_data_source_block compond_2b
_cod_depositor_comments
;
The following automatic conversions were performed:
'_symmetry_cell_setting' value 'Triclinic' changed to 'triclinic'
according to '/home/saulius/struct/CIF-dictionaries/cif_core.dic'
dictionary named 'cif_core.dic' version 2.4.1 from 2010-06-29.

Automatic conversion script
Id: cif_fix_enum 1555 2011-01-17 13:19:09Z saulius 
;
_cod_original_cell_volume 1390.3(3)
_cod_original_sg_symbol_H-M 'P -1          '
_cod_original_formula_sum 'C54 H50 F12 N4 P4 Ru2 '
_cod_database_code 7012141

loop_
_symmetry_equiv_pos_as_xyz
+X,+Y,+Z
-X,-Y,-Z

loop_
_atom_site_label
_atom_site_type_symbol
_atom_site_fract_x
_atom_site_fract_y
_atom_site_fract_z
_atom_site_U_iso_or_equiv
_atom_site_adp_type
_atom_site_occupancy
_atom_site_symmetry_multiplicity
_atom_site_calc_flag
_atom_site_refinement_flags
_atom_site_disorder_assembly
_atom_site_disorder_group
Ru1 Ru 0.17609(7) 0.93038(6) 0.14353(4) 0.03467(17) Uani 1 1 d . . .
P1 P 0.2824(2) 0.95547(18) 0.29113(11) 0.0348(4) Uani 1 1 d . . .
N1 N -0.0473(8) 0.8359(7) 0.1534(4) 0.0453(16) Uani 1 1 d . . .
N2 N 0.2185(8) 0.7403(6) 0.1426(4) 0.0448(15) Uani 1 1 d . . .
C1 C 0.0806(9) 1.0226(7) 0.0241(4) 0.0413(18) Uani 1 1 d . . .
C2 C 0.2044(10) 0.9713(8) 0.0099(5) 0.048(2) Uani 1 1 d . . .
C3 C 0.3434(10) 1.0381(9) 0.0725(5) 0.049(2) Uani 1 1 d . . .
C4 C 0.3026(10) 1.1337(8) 0.1220(5) 0.052(2) Uani 1 1 d . . .
C5 C 0.1403(9) 1.1211(7) 0.0949(5) 0.0441(18) Uani 1 1 d . . .
C6 C -0.1755(10) 0.7907(9) 0.1420(6) 0.054(2) Uani 1 1 d . . .
C7 C -0.3441(12) 0.7310(12) 0.1243(8) 0.084(4) Uani 1 1 d . . .
C8 C 0.2370(11) 0.6378(9) 0.1350(6) 0.055(2) Uani 1 1 d . . .
C9 C 0.2598(15) 0.5020(10) 0.1240(9) 0.086(4) Uani 1 1 d . . .
C10 C 0.1795(9) 0.8500(7) 0.3645(4) 0.0399(16) Uani 1 1 d . . .
C11 C 0.1877(11) 0.8948(10) 0.4487(5) 0.055(2) Uani 1 1 d . . .
C12 C 0.1141(12) 0.8091(10) 0.5030(6) 0.064(3) Uani 1 1 d . . .
C13 C 0.0289(12) 0.6814(10) 0.4740(6) 0.065(3) Uani 1 1 d . . .
C14 C 0.0194(11) 0.6350(8) 0.3914(6) 0.054(2) Uani 1 1 d . . .
C15 C 0.0925(10) 0.7189(8) 0.3356(5) 0.0445(18) Uani 1 1 d . . .
C16 C 0.3164(9) 1.1294(7) 0.3351(4) 0.0412(17) Uani 1 1 d . . .
C17 C 0.4595(11) 1.2051(9) 0.3798(6) 0.057(2) Uani 1 1 d . . .
C18 C 0.4802(15) 1.3404(11) 0.4039(8) 0.080(3) Uani 1 1 d . . .
C19 C 0.3547(17) 1.3958(11) 0.3880(7) 0.082(4) Uani 1 1 d . . .
C20 C 0.2110(15) 1.3205(11) 0.3454(7) 0.075(3) Uani 1 1 d . . .
C21 C 0.1921(11) 1.1876(9) 0.3192(6) 0.055(2) Uani 1 1 d . . .
C22 C 0.4729(9) 0.9204(7) 0.3186(4) 0.0385(16) Uani 1 1 d . . .
C23 C 0.5098(11) 0.8229(10) 0.3746(6) 0.060(2) Uani 1 1 d . . .
C24 C 0.6549(13) 0.7980(11) 0.3895(7) 0.076(3) Uani 1 1 d . . .
C25 C 0.7654(12) 0.8710(11) 0.3497(7) 0.070(3) Uani 1 1 d . . .
C26 C 0.7314(11) 0.9697(10) 0.2938(6) 0.061(2) Uani 1 1 d . . .
C27 C 0.5852(10) 0.9946(9) 0.2786(5) 0.052(2) Uani 1 1 d . . .
P2 P 0.7744(4) 0.3600(3) 0.1495(3) 0.0815(9) Uani 1 1 d . . .
F1 F 0.6920(14) 0.2092(10) 0.1302(10) 0.190(6) Uani 1 1 d . . .
F2 F 0.8717(15) 0.4957(11) 0.1857(9) 0.198(6) Uani 1 1 d . . .
F3 F 0.866(3) 0.316(2) 0.2282(17) 0.395(18) Uani 1 1 d . . .
F4 F 0.8913(17) 0.3375(15) 0.1006(15) 0.252(9) Uani 1 1 d . . .
F5 F 0.699(3) 0.402(3) 0.0724(9) 0.367(14) Uani 1 1 d . . .
F6 F 0.6494(17) 0.3740(15) 0.1894(12) 0.244(8) Uani 1 1 d . . .
H2 H 0.1954 0.8981 -0.0256 0.058 Uiso 1 1 d R . .
H3 H 0.4681 1.0349 0.0622 0.058 Uiso 1 1 d R . .
H4 H 0.3805 1.1913 0.1640 0.062 Uiso 1 1 d R . .
H5 H 0.1070 1.1784 0.1137 0.053 Uiso 1 1 d R . .
H7A H -0.3926 0.7578 0.1652 0.101 Uiso 1 1 d R . .
H7B H -0.3596 0.6339 0.1286 0.101 Uiso 1 1 d R . .
H7C H -0.3885 0.7606 0.0666 0.101 Uiso 1 1 d R . .
H9A H 0.2639 0.4905 0.0654 0.104 Uiso 1 1 d R . .
H9B H 0.1768 0.4336 0.1413 0.104 Uiso 1 1 d R . .
H9C H 0.3554 0.4934 0.1617 0.104 Uiso 1 1 d R . .
H11 H 0.2524 0.9755 0.4665 0.066 Uiso 1 1 d R . .
H12 H 0.1161 0.8518 0.5615 0.077 Uiso 1 1 d R . .
H13 H -0.0234 0.6341 0.5105 0.078 Uiso 1 1 d R . .
H14 H -0.0238 0.5642 0.3693 0.065 Uiso 1 1 d R . .
H15 H 0.0840 0.6855 0.2790 0.053 Uiso 1 1 d R . .
H17 H 0.5384 1.1786 0.3785 0.069 Uiso 1 1 d R . .
H18 H 0.5952 1.4024 0.4403 0.096 Uiso 1 1 d R . .
H19 H 0.3540 1.4685 0.4034 0.098 Uiso 1 1 d R . .
H20 H 0.1231 1.3600 0.3339 0.090 Uiso 1 1 d R . .
H21 H 0.1022 1.1408 0.2913 0.066 Uiso 1 1 d R . .
H23 H 0.4169 0.7612 0.4001 0.072 Uiso 1 1 d R . .
H24 H 0.6830 0.7248 0.4335 0.092 Uiso 1 1 d R . .
H25 H 0.8648 0.8500 0.3604 0.084 Uiso 1 1 d R . .
H26 H 0.8075 1.0245 0.2635 0.073 Uiso 1 1 d R . .
H27 H 0.5625 1.0685 0.2385 0.062 Uiso 1 1 d R . .

loop_
_atom_site_aniso_label
_atom_site_aniso_U_11
_atom_site_aniso_U_22
_atom_site_aniso_U_33
_atom_site_aniso_U_23
_atom_site_aniso_U_13
_atom_site_aniso_U_12
Ru1 0.0355(3) 0.0325(3) 0.0321(2) 0.00470(18) 0.0022(2) 0.0079(2)
P1 0.0329(11) 0.0351(9) 0.0337(8) 0.0044(6) 0.0028(7) 0.0091(7)
N1 0.041(4) 0.046(4) 0.043(3) 0.009(3) 0.000(3) 0.013(3)
N2 0.053(4) 0.035(3) 0.050(4) 0.005(3) 0.013(3) 0.017(3)
C1 0.044(5) 0.039(4) 0.036(3) 0.005(3) 0.001(3) 0.010(3)
C2 0.054(5) 0.053(5) 0.033(3) 0.011(3) 0.008(3) 0.012(4)
C3 0.036(5) 0.056(5) 0.048(4) 0.017(3) 0.013(3) 0.006(3)
C4 0.053(5) 0.040(4) 0.044(4) 0.014(3) -0.003(3) -0.006(3)
C5 0.052(5) 0.029(3) 0.047(4) 0.007(3) 0.004(3) 0.013(3)
C6 0.038(5) 0.051(5) 0.063(5) 0.010(4) 0.001(4) 0.005(4)
C7 0.043(7) 0.084(8) 0.115(10) 0.008(7) 0.015(6) 0.001(5)
C8 0.063(6) 0.049(5) 0.059(5) 0.012(4) 0.029(4) 0.015(4)
C9 0.096(10) 0.048(6) 0.127(11) 0.010(6) 0.043(8) 0.028(6)
C10 0.037(4) 0.042(4) 0.038(3) 0.008(3) 0.003(3) 0.015(3)
C11 0.055(6) 0.064(5) 0.039(4) 0.006(4) 0.012(4) 0.005(4)
C12 0.082(8) 0.065(6) 0.041(4) 0.007(4) 0.016(4) 0.013(5)
C13 0.083(8) 0.064(6) 0.051(5) 0.025(4) 0.026(5) 0.027(5)
C14 0.065(6) 0.042(4) 0.055(5) 0.011(3) 0.020(4) 0.012(4)
C15 0.047(5) 0.045(4) 0.043(4) 0.006(3) 0.016(3) 0.010(3)
C16 0.049(5) 0.040(4) 0.035(3) -0.003(3) 0.007(3) 0.012(3)
C17 0.048(6) 0.060(5) 0.062(5) -0.008(4) 0.004(4) 0.013(4)
C18 0.083(9) 0.060(6) 0.091(8) -0.022(6) 0.015(6) 0.000(6)
C19 0.139(12) 0.048(6) 0.066(6) -0.011(5) 0.030(7) 0.025(7)
C20 0.108(10) 0.069(7) 0.061(6) -0.002(5) 0.015(6) 0.047(6)
C21 0.053(6) 0.057(5) 0.061(5) -0.007(4) 0.010(4) 0.023(4)
C22 0.037(4) 0.042(4) 0.036(3) 0.005(3) 0.008(3) 0.012(3)
C23 0.046(6) 0.065(6) 0.070(6) 0.020(4) 0.015(4) 0.024(4)
C24 0.066(7) 0.084(7) 0.084(7) 0.036(6) 0.013(6) 0.046(6)
C25 0.044(6) 0.084(7) 0.086(7) 0.012(6) 0.013(5) 0.030(5)
C26 0.047(6) 0.076(6) 0.062(5) 0.011(5) 0.017(4) 0.022(5)
C27 0.044(5) 0.058(5) 0.052(4) 0.014(4) 0.010(4) 0.018(4)
P2 0.062(2) 0.0587(17) 0.121(3) -0.0082(17) 0.0260(19) 0.0020(14)
F1 0.182(11) 0.095(7) 0.301(16) -0.044(9) 0.121(11) -0.030(7)
F2 0.209(12) 0.109(8) 0.249(14) -0.067(9) 0.063(11) -0.057(8)
F3 0.37(3) 0.26(2) 0.40(3) 0.07(2) -0.21(3) 0.08(2)
F4 0.147(12) 0.195(13) 0.46(3) -0.141(16) 0.163(16) -0.031(10)
F5 0.49(3) 0.52(4) 0.118(10) 0.144(16) 0.028(16) 0.26(3)
F6 0.177(13) 0.232(15) 0.38(2) -0.101(15) 0.187(15) -0.009(11)

loop_
_atom_type_symbol
_atom_type_description
_atom_type_scat_dispersion_real
_atom_type_scat_dispersion_imag
_atom_type_scat_source
C C 0.0033 0.0016 'International Tables Vol C Tables 4.2.6.8 and 6.1.1.4'
H H 0.0000 0.0000 'International Tables Vol C Tables 4.2.6.8 and 6.1.1.4'
P P 0.1023 0.0942 'International Tables Vol C Tables 4.2.6.8 and 6.1.1.4'
F F 0.0171 0.0103 'International Tables Vol C Tables 4.2.6.8 and 6.1.1.4'
Ru Ru -1.2594 0.8363 'International Tables Vol C Tables 4.2.6.8 and 6.1.1.4'
N N 0.0061 0.0033 'International Tables Vol C Tables 4.2.6.8 and 6.1.1.4'

loop_
_diffrn_radiation_wavelength
0.71073

loop_
_geom_angle_atom_site_label_1
_geom_angle_atom_site_label_2
_geom_angle_atom_site_label_3
_geom_angle
_geom_angle_site_symmetry_1
_geom_angle_site_symmetry_3
_geom_angle_publ_flag
N1 Ru1 N2 88.4(3) . . ?
N1 Ru1 C5 98.4(3) . . ?
N2 Ru1 C5 157.7(3) . . ?
N1 Ru1 C3 152.3(3) . . ?
N2 Ru1 C3 96.9(3) . . ?
C5 Ru1 C3 67.6(3) . . ?
N1 Ru1 C1 86.8(3) . . ?
N2 Ru1 C1 118.0(3) . . ?
C5 Ru1 C1 42.1(3) . . ?
C3 Ru1 C1 66.7(3) . . ?
N1 Ru1 C4 136.5(3) . . ?
N2 Ru1 C4 134.3(3) . . ?
C5 Ru1 C4 39.6(3) . . ?
C3 Ru1 C4 40.8(3) . . ?
C1 Ru1 C4 68.0(3) . . ?
N1 Ru1 C2 112.7(3) . . ?
N2 Ru1 C2 89.1(3) . . ?
C5 Ru1 C2 68.7(3) . . ?
C3 Ru1 C2 40.7(3) . . ?
C1 Ru1 C2 38.9(3) . . ?
C4 Ru1 C2 68.8(3) . . ?
N1 Ru1 P1 98.57(18) . . ?
N2 Ru1 P1 95.16(19) . . ?
C5 Ru1 P1 104.6(2) . . ?
C3 Ru1 P1 108.0(2) . . ?
C1 Ru1 P1 146.7(2) . . ?
C4 Ru1 P1 86.6(2) . . ?
C2 Ru1 P1 148.6(2) . . ?
C10 P1 C22 105.2(3) . . ?
C10 P1 C16 101.4(4) . . ?
C22 P1 C16 102.9(3) . . ?
C10 P1 Ru1 116.5(3) . . ?
C22 P1 Ru1 110.7(2) . . ?
C16 P1 Ru1 118.4(2) . . ?
C6 N1 Ru1 166.6(7) . . ?
C8 N2 Ru1 174.4(7) . . ?
C2 C1 C1 122.6(9) . 2_575 ?
C2 C1 C5 109.6(6) . . ?
C1 C1 C5 127.8(9) 2_575 . ?
C2 C1 Ru1 72.6(4) . . ?
C1 C1 Ru1 124.7(7) 2_575 . ?
C5 C1 Ru1 67.6(3) . . ?
C1 C2 C3 105.5(7) . . ?
C1 C2 Ru1 68.5(4) . . ?
C3 C2 Ru1 67.6(4) . . ?
C4 C3 C2 109.9(7) . . ?
C4 C3 Ru1 70.4(5) . . ?
C2 C3 Ru1 71.7(4) . . ?
C5 C4 C3 106.8(7) . . ?
C5 C4 Ru1 68.2(4) . . ?
C3 C4 Ru1 68.8(4) . . ?
C4 C5 C1 108.1(7) . . ?
C4 C5 Ru1 72.3(4) . . ?
C1 C5 Ru1 70.2(4) . . ?
N1 C6 C7 178.4(11) . . ?
N2 C8 C9 179.2(12) . . ?
C15 C10 C11 123.6(7) . . ?
C15 C10 P1 116.0(6) . . ?
C11 C10 P1 120.3(6) . . ?
C12 C11 C10 117.9(9) . . ?
C11 C12 C13 118.0(9) . . ?
C12 C13 C14 125.1(8) . . ?
C15 C14 C13 118.2(9) . . ?
C14 C15 C10 117.2(8) . . ?
C21 C16 C17 117.6(8) . . ?
C21 C16 P1 116.6(6) . . ?
C17 C16 P1 125.7(6) . . ?
C16 C17 C18 122.8(9) . . ?
C19 C18 C17 118.4(10) . . ?
C18 C19 C20 119.3(10) . . ?
C19 C20 C21 122.0(10) . . ?
C16 C21 C20 119.7(9) . . ?
C23 C22 C27 116.1(8) . . ?
C23 C22 P1 123.9(7) . . ?
C27 C22 P1 120.0(5) . . ?
C22 C23 C24 120.9(9) . . ?
C25 C24 C23 122.9(9) . . ?
C26 C25 C24 117.4(9) . . ?
C25 C26 C27 119.8(9) . . ?
C22 C27 C26 123.0(8) . . ?
F5 P2 F3 174.8(18) . . ?
F5 P2 F6 89.6(12) . . ?
F3 P2 F6 95.6(16) . . ?
F5 P2 F4 86.3(13) . . ?
F3 P2 F4 88.5(14) . . ?
F6 P2 F4 174.0(10) . . ?
F5 P2 F2 101.8(13) . . ?
F3 P2 F2 77.8(10) . . ?
F6 P2 F2 89.1(8) . . ?
F4 P2 F2 96.1(7) . . ?
F5 P2 F1 89.8(13) . . ?
F3 P2 F1 90.7(10) . . ?
F6 P2 F1 91.3(7) . . ?
F4 P2 F1 84.3(7) . . ?
F2 P2 F1 168.4(9) . . ?
C1 C2 H2 126.4 . . ?
C3 C2 H2 127.4 . . ?
Ru1 C2 H2 120.7 . . ?
C4 C3 H3 128.5 . . ?
C2 C3 H3 118.8 . . ?
Ru1 C3 H3 139.5 . . ?
C5 C4 H4 131.4 . . ?
C3 C4 H4 121.8 . . ?
Ru1 C4 H4 128.0 . . ?
C4 C5 H5 114.6 . . ?
C1 C5 H5 135.9 . . ?
Ru1 C5 H5 133.1 . . ?
C6 C7 H7A 111.3 . . ?
C6 C7 H7B 108.0 . . ?
H7A C7 H7B 109.5 . . ?
C6 C7 H7C 109.1 . . ?
H7A C7 H7C 109.5 . . ?
H7B C7 H7C 109.5 . . ?
C8 C9 H9A 112.6 . . ?
C8 C9 H9B 108.7 . . ?
H9A C9 H9B 109.5 . . ?
C8 C9 H9C 107.0 . . ?
H9A C9 H9C 109.5 . . ?
H9B C9 H9C 109.5 . . ?
C12 C11 H11 121.0 . . ?
C10 C11 H11 120.6 . . ?
C11 C12 H12 113.9 . . ?
C13 C12 H12 127.6 . . ?
C12 C13 H13 113.0 . . ?
C14 C13 H13 121.8 . . ?
C15 C14 H14 109.2 . . ?
C13 C14 H14 132.6 . . ?
C14 C15 H15 117.1 . . ?
C10 C15 H15 125.8 . . ?
C16 C17 H17 117.0 . . ?
C18 C17 H17 117.7 . . ?
C19 C18 H18 118.1 . . ?
C17 C18 H18 123.4 . . ?
C18 C19 H19 125.1 . . ?
C20 C19 H19 115.5 . . ?
C19 C20 H20 119.2 . . ?
C21 C20 H20 118.9 . . ?
C16 C21 H21 118.1 . . ?
C20 C21 H21 122.1 . . ?
C22 C23 H23 114.1 . . ?
C24 C23 H23 124.7 . . ?
C25 C24 H24 116.8 . . ?
C23 C24 H24 120.3 . . ?
C26 C25 H25 121.6 . . ?
C24 C25 H25 121.0 . . ?
C25 C26 H26 120.0 . . ?
C27 C26 H26 120.2 . . ?
C22 C27 H27 118.0 . . ?
C26 C27 H27 119.0 . . ?

loop_
_geom_bond_atom_site_label_1
_geom_bond_atom_site_label_2
_geom_bond_distance
_geom_bond_site_symmetry_2
_geom_bond_publ_flag
Ru1 N1 2.063(7) . ?
Ru1 N2 2.069(6) . ?
Ru1 C5 2.080(7) . ?
Ru1 C3 2.113(8) . ?
Ru1 C1 2.117(6) . ?
Ru1 C4 2.135(7) . ?
Ru1 C2 2.171(7) . ?
Ru1 P1 2.3402(18) . ?
P1 C10 1.757(8) . ?
P1 C22 1.813(8) . ?
P1 C16 1.906(8) . ?
N1 C6 1.129(10) . ?
N2 C8 1.122(10) . ?
C1 C2 1.429(12) . ?
C1 C1 1.486(14) 2_575 ?
C1 C5 1.509(10) . ?
C2 C3 1.491(11) . ?
C3 C4 1.481(13) . ?
C4 C5 1.427(11) . ?
C6 C7 1.485(13) . ?
C8 C9 1.484(13) . ?
C10 C15 1.439(11) . ?
C10 C11 1.441(11) . ?
C11 C12 1.322(12) . ?
C12 C13 1.407(14) . ?
C13 C14 1.420(13) . ?
C14 C15 1.328(11) . ?
C16 C21 1.372(11) . ?
C16 C17 1.420(11) . ?
C17 C18 1.427(14) . ?
C18 C19 1.364(16) . ?
C19 C20 1.410(16) . ?
C20 C21 1.419(13) . ?
C22 C23 1.311(10) . ?
C22 C27 1.350(11) . ?
C23 C24 1.377(13) . ?
C24 C25 1.333(15) . ?
C25 C26 1.310(13) . ?
C26 C27 1.386(12) . ?
P2 F5 1.339(13) . ?
P2 F3 1.431(15) . ?
P2 F6 1.468(11) . ?
P2 F4 1.528(13) . ?
P2 F2 1.540(9) . ?
P2 F1 1.563(10) . ?
C2 H2 0.9617 . ?
C3 H3 1.1973 . ?
C4 H4 0.9816 . ?
C5 H5 0.8319 . ?
C7 H7A 0.9601 . ?
C7 H7B 0.9599 . ?
C7 H7C 0.9601 . ?
C9 H9A 0.9600 . ?
C9 H9B 0.9599 . ?
C9 H9C 0.9600 . ?
C11 H11 0.9168 . ?
C12 H12 1.0637 . ?
C13 H13 0.8604 . ?
C14 H14 0.8077 . ?
C15 H15 0.9765 . ?
C17 H17 0.8366 . ?
C18 H18 1.1482 . ?
C19 H19 0.8082 . ?
C20 H20 0.9595 . ?
C21 H21 0.8880 . ?
C23 H23 1.0529 . ?
C24 H24 1.0010 . ?
C25 H25 0.9598 . ?
C26 H26 0.9597 . ?
C27 H27 0.9595 . ?

loop_
_cod_changelog_entry_id
_cod_changelog_entry_author
_cod_changelog_entry_date
_cod_changelog_entry_text
1 'Vaitkus, Antanas' 2022-05-07T02:35:00+03:00
;
 Replaced the '&#x00A5;' sequences with backslash symbols ('\')
 in multiple data values.
;
